data_8101726
loop_
_publ_author_name
'Adohi-Krou, A.'
'Coulibaly, V.'
'Sissouma, D.'
'Tenon, A. J.'
'Porcher, F.'

_publ_section_title
;
Crystal structure of 2,4-dimethyl-phenoxy-2-acetic acid, C~10~H~12~O~3~
;
_journal_issue 2
_journal_name_full 'Zeitschrift f\"ur Kristallographie - New Crystal Structures'
_journal_page_first 157
_journal_page_last 158
_journal_volume 220
_journal_year 2005
_chemical_formula_moiety 'C10 H12 O3'
_chemical_formula_sum 'C10 H12 O3'
_chemical_formula_weight 180.20
_chemical_name_common 'phenoxy-2-acetic 2,4-dimethyl acid'
_space_group_IT_number 2
_symmetry_cell_setting triclinic
_symmetry_space_group_name_Hall '-P 1'
_symmetry_space_group_name_H-M 'P -1'
_atom_sites_solution_hydrogens geom
_atom_sites_solution_primary direct
_atom_sites_solution_secondary difmap
_cell_angle_alpha 75.440(5)
_cell_angle_beta 80.553(5)
_cell_angle_gamma 78.135(5)
_cell_formula_units_Z 2
_cell_length_a 5.117(5)
_cell_length_b 8.054(5)
_cell_length_c 11.900(5)
_cell_measurement_reflns_used 0
_cell_measurement_temperature 100(2)
_cell_measurement_theta_max 0
_cell_measurement_theta_min 0
_cell_volume 461.2(6)
_computing_cell_refinement 'CrysAlis RED, (Oxford Diffraction, 2002)'
_computing_data_collection 'Xcalibur, (Oxford Diffraction, 2002)'
_computing_data_reduction 'CrysAlis RED, (Oxford Diffraction, 2002)'
_computing_molecular_graphics wingx-ortep3
_computing_publication_material 'wingx-PLATON  2003)'
_computing_structure_refinement 'SHELXL-97 (Sheldrick, 1997)'
_computing_structure_solution 'Sir 2002'
_diffrn_ambient_temperature 100(2)
_diffrn_measured_fraction_theta_full 0.909
_diffrn_measured_fraction_theta_max 0.776
_diffrn_measurement_device_type 'Oxford Diffraction XCALIBUR'
_diffrn_measurement_method omega-scans
_diffrn_radiation_monochromator graphite
_diffrn_radiation_source 'fine-focus sealed tube'
_diffrn_radiation_type MoK\a
_diffrn_radiation_wavelength 0.71069
_diffrn_reflns_av_R_equivalents 0.0442
_diffrn_reflns_av_sigmaI/netI 0.0274
_diffrn_reflns_limit_h_max 7
_diffrn_reflns_limit_h_min -4
_diffrn_reflns_limit_k_max 8
_diffrn_reflns_limit_k_min -11
_diffrn_reflns_limit_l_max 14
_diffrn_reflns_limit_l_min -17
_diffrn_reflns_number 4829
_diffrn_reflns_theta_full 25.248
_diffrn_reflns_theta_max 31.17
_diffrn_reflns_theta_min 3.56
_diffrn_standards_decay_% 0
_diffrn_standards_interval_count 0
_diffrn_standards_interval_time 0
_diffrn_standards_number 0
_exptl_absorpt_coefficient_mu 0.095
_exptl_absorpt_correction_type none
_exptl_crystal_colour yellow
_exptl_crystal_density_diffrn 1.297
_exptl_crystal_description plate
_exptl_crystal_F_000 192
_exptl_crystal_size_max 0.30
_exptl_crystal_size_mid 0.20
_exptl_crystal_size_min 0.10
_refine_diff_density_max 0.621
_refine_diff_density_min -0.446
_refine_diff_density_rms 0.089
_refine_ls_extinction_method none
_refine_ls_goodness_of_fit_ref 1.052
_refine_ls_hydrogen_treatment mixed
_refine_ls_matrix_type full
_refine_ls_number_parameters 142
_refine_ls_number_reflns 2324
_refine_ls_number_restraints 0
_refine_ls_restrained_S_all 1.052
_refine_ls_R_factor_all 0.0691
_refine_ls_R_factor_gt 0.0639
_refine_ls_shift/su_max 0.000
_refine_ls_shift/su_mean 0.000
_refine_ls_structure_factor_coef Fsqd
_refine_ls_weighting_details 'calc w=1/[\s^2^(Fo^2^)+(0.1178P)^2^+0.2072P] where P=(Fo^2^+2Fc^2^)/3'
_refine_ls_weighting_scheme calc
_refine_ls_wR_factor_gt 0.1742
_refine_ls_wR_factor_ref 0.1825
_reflns_limit_h_max 7
_reflns_limit_h_min -7
_reflns_limit_k_max 11
_reflns_limit_k_min -10
_reflns_limit_l_max 17
_reflns_limit_l_min 0
_reflns_number_gt 2017
_reflns_number_total 2324
_reflns_threshold_expression >2\s(I)
_cod_data_source_file 1267-1465.cff
_cod_data_source_block (C~10~H~12~O~3~)
_cod_depositor_comments
;
The following automatic conversions were performed:
'_symmetry_cell_setting' value 'Triclinic' changed to 'triclinic'
according to '/home/saulius/struct/CIF-dictionaries/cif_core.dic'
dictionary named 'cif_core.dic' version 2.4.1 from 2010-06-29.

Automatic conversion script
Id: cif_fix_enum 1555 2011-01-17 13:19:09Z saulius 
;
_cod_original_cell_volume 461.3(6)
_cod_original_sg_symbol_H-M P-1
_cod_database_code 8101726

loop_
_symmetry_equiv_pos_as_xyz
'x, y, z'
'-x, -y, -z'

loop_
_atom_site_label
_atom_site_type_symbol
_atom_site_fract_x
_atom_site_fract_y
_atom_site_fract_z
_atom_site_U_iso_or_equiv
_atom_site_adp_type
_atom_site_occupancy
_atom_site_symmetry_multiplicity
_atom_site_Wyckoff_symbol
_atom_site_calc_flag
_atom_site_refinement_flags
_atom_site_disorder_assembly
_atom_site_disorder_group
O2 O -0.21551(19) 0.52499(13) 0.41064(9) 0.0179(3) Uani 1 2 i d . . .
O1 O -0.3202(2) 0.28133(14) 0.53637(10) 0.0197(3) Uani 1 2 i d . . .
C1 C -0.1638(2) 0.36911(18) 0.45378(12) 0.0150(3) Uani 1 2 i d . . .
C2 C 0.0887(3) 0.25015(18) 0.41771(13) 0.0156(3) Uani 1 2 i d . . .
O3 O 0.25865(19) 0.35181(13) 0.33636(9) 0.0171(3) Uani 1 2 i d . . .
C3 C 0.4836(3) 0.26241(18) 0.28245(12) 0.0151(3) Uani 1 2 i d . . .
C4 C 0.6274(3) 0.36650(19) 0.19101(13) 0.0186(3) Uani 1 2 i d . . .
C5 C 0.8603(3) 0.2846(2) 0.13462(13) 0.0223(3) Uani 1 2 i d . . .
C6 C 0.9541(3) 0.1049(2) 0.16489(13) 0.0200(3) Uani 1 2 i d . . .
C7 C 0.8040(3) 0.00529(19) 0.25489(13) 0.0183(3) Uani 1 2 i d . . .
C8 C 0.5691(3) 0.08274(18) 0.31459(13) 0.0168(3) Uani 1 2 i d . . .
C9 C 0.5292(3) 0.5596(2) 0.15567(15) 0.0279(4) Uani 1 2 i d . . .
C10 C 1.2089(3) 0.0243(2) 0.10102(15) 0.0283(4) Uani 1 2 i d . . .
H1 H -0.443(8) 0.349(5) 0.549(3) 0.070(10) Uiso 1 2 i d . . .
H21 H 0.172(4) 0.187(3) 0.4895(18) 0.019(4) Uiso 1 2 i d . . .
H22 H 0.031(5) 0.168(3) 0.386(2) 0.028(5) Uiso 1 2 i d . . .
H5 H 0.958(4) 0.369(3) 0.0701(19) 0.026(5) Uiso 1 2 i d . . .
H7 H 0.851(6) -0.119(3) 0.282(2) 0.043(7) Uiso 1 2 i d . . .
H8 H 0.467(4) 0.004(3) 0.3786(18) 0.019(5) Uiso 1 2 i d . . .
H91 H 0.3533 0.5797 0.1317 0.050 Uiso 1 2 i d . . .
H92 H 0.6503 0.6108 0.0921 0.050 Uiso 1 2 i d . . .
H93 H 0.5214 0.6111 0.2210 0.050 Uiso 1 2 i d . . .
H101 H 1.2834 0.1132 0.0426 0.050 Uiso 1 2 i d . . .
H102 H 1.3370 -0.0329 0.1554 0.050 Uiso 1 2 i d . . .
H103 H 1.1689 -0.0599 0.0645 0.050 Uiso 1 2 i d . . .

loop_
_atom_site_aniso_label
_atom_site_aniso_U_11
_atom_site_aniso_U_22
_atom_site_aniso_U_33
_atom_site_aniso_U_23
_atom_site_aniso_U_13
_atom_site_aniso_U_12
O2 0.0133(4) 0.0171(5) 0.0221(5) -0.0048(4) 0.0022(4) -0.0025(4)
O1 0.0142(4) 0.0185(5) 0.0237(6) -0.0049(4) 0.0057(4) -0.0029(4)
C1 0.0113(5) 0.0180(6) 0.0169(6) -0.0065(5) 0.0001(4) -0.0033(4)
C2 0.0109(5) 0.0155(6) 0.0201(7) -0.0055(5) 0.0021(4) -0.0029(4)
O3 0.0119(4) 0.0151(5) 0.0218(5) -0.0051(4) 0.0059(4) -0.0016(3)
C3 0.0108(5) 0.0169(6) 0.0171(6) -0.0065(5) 0.0005(4) -0.0001(4)
C4 0.0170(6) 0.0184(6) 0.0177(7) -0.0036(5) 0.0024(5) -0.0010(5)
C5 0.0188(6) 0.0233(7) 0.0199(7) -0.0031(6) 0.0054(5) -0.0011(5)
C6 0.0145(6) 0.0242(7) 0.0206(7) -0.0091(6) 0.0005(5) 0.0012(5)
C7 0.0146(6) 0.0177(6) 0.0230(7) -0.0081(5) -0.0024(5) 0.0009(5)
C8 0.0131(5) 0.0165(6) 0.0207(7) -0.0057(5) 0.0002(5) -0.0023(5)
C9 0.0287(8) 0.0183(7) 0.0273(8) 0.0011(6) 0.0074(6) 0.0010(6)
C10 0.0180(6) 0.0353(9) 0.0293(8) -0.0144(7) 0.0049(6) 0.0033(6)

loop_
_atom_type_symbol
_atom_type_description
_atom_type_scat_dispersion_real
_atom_type_scat_dispersion_imag
_atom_type_scat_source
C C 0.0033 0.0016 'International Tables Vol C Tables 4.2.6.8 and 6.1.1.4'
H H 0.0000 0.0000 'International Tables Vol C Tables 4.2.6.8 and 6.1.1.4'
O O 0.0106 0.0060 'International Tables Vol C Tables 4.2.6.8 and 6.1.1.4'

loop_
_geom_angle_atom_site_label_1
_geom_angle_atom_site_label_2
_geom_angle_atom_site_label_3
_geom_angle
_geom_angle_site_symmetry_1
_geom_angle_site_symmetry_3
_geom_angle_publ_flag
C1 O1 H1 105(3) . . ?
O2 C1 O1 125.00(12) . . ?
O2 C1 C2 124.26(12) . . ?
O1 C1 C2 110.73(13) . . ?
O3 C2 C1 108.60(12) . . ?
O3 C2 H21 112.7(13) . . ?
C1 C2 H21 107.7(11) . . ?
O3 C2 H22 113.2(14) . . ?
C1 C2 H22 106.0(14) . . ?
H21 C2 H22 108.2(19) . . ?
C3 O3 C2 116.48(12) . . ?
O3 C3 C8 124.23(12) . . ?
O3 C3 C4 114.78(12) . . ?
C8 C3 C4 120.99(12) . . ?
C5 C4 C3 117.63(14) . . ?
C5 C4 C9 122.02(14) . . ?
C3 C4 C9 120.35(12) . . ?
C4 C5 C6 123.11(14) . . ?
C4 C5 H5 113.5(12) . . ?
C6 C5 H5 123.4(12) . . ?
C7 C6 C5 117.67(12) . . ?
C7 C6 C10 121.76(14) . . ?
C5 C6 C10 120.57(14) . . ?
C6 C7 C8 121.05(14) . . ?
C6 C7 H7 124.0(17) . . ?
C8 C7 H7 115.0(17) . . ?
C3 C8 C7 119.53(13) . . ?
C3 C8 H8 122.8(11) . . ?
C7 C8 H8 117.7(11) . . ?
C4 C9 H91 109.3 . . ?
C4 C9 H92 109.6 . . ?
H91 C9 H92 109.6 . . ?
C4 C9 H93 109.4 . . ?
H91 C9 H93 109.5 . . ?
H92 C9 H93 109.4 . . ?
C6 C10 H101 109.5 . . ?
C6 C10 H102 109.7 . . ?
H101 C10 H102 109.4 . . ?
C6 C10 H103 109.4 . . ?
H101 C10 H103 109.6 . . ?
H102 C10 H103 109.2 . . ?

loop_
_geom_bond_atom_site_label_1
_geom_bond_atom_site_label_2
_geom_bond_distance
_geom_bond_site_symmetry_2
_geom_bond_publ_flag
O2 C1 1.2222(18) . ?
O1 C1 1.3158(18) . ?
O1 H1 0.76(4) . ?
C1 C2 1.5126(19) . ?
C2 O3 1.4076(18) . ?
C2 H21 0.99(2) . ?
C2 H22 0.95(2) . ?
O3 C3 1.3798(16) . ?
C3 C8 1.396(2) . ?
C3 C4 1.400(2) . ?
C4 C5 1.3938(19) . ?
C4 C9 1.506(2) . ?
C5 C6 1.401(2) . ?
C5 H5 1.03(2) . ?
C6 C7 1.390(2) . ?
C6 C10 1.508(2) . ?
C7 C8 1.4046(19) . ?
C7 H7 0.96(3) . ?
C8 H8 1.01(2) . ?
C9 H91 0.9585 . ?
C9 H92 0.9596 . ?
C9 H93 0.9610 . ?
C10 H101 0.9574 . ?
C10 H102 0.9622 . ?
C10 H103 0.9616 . ?

loop_
_geom_hbond_atom_site_label_D
_geom_hbond_atom_site_label_H
_geom_hbond_atom_site_label_A
_geom_hbond_distance_DH
_geom_hbond_distance_HA
_geom_hbond_distance_DA
_geom_hbond_angle_DHA
_geom_hbond_site_symmetry_A
O1 H1 O2 0.76(4) 1.89(4) 2.637(2) 168(4) 2_466
C8 H8 O1 1.01(2) 2.48(2) 3.398(2) 150.6(15) 2_556

loop_
_cod_related_entry_id
_cod_related_entry_database
_cod_related_entry_code
1 ChemSpider 75213
